data_4116658
loop_
_publ_author_name
'Chuan He'
'Stephen J. Lippard'

_publ_section_title
;
 Aminoguanidinium Hydrolysis Effected by a Hydroxo-Bridged Dicobalt(II)
 Complex as a Functional Model for Arginase and Catalyzed by Mononuclear
 Cobalt(II) Complexes
;
_journal_name_full 'Journal of the American Chemical Society'
_journal_page_first 105
_journal_page_last 113
_journal_paper_doi 10.1021/ja972524d
_journal_volume 120
_journal_year 1998
_chemical_formula_sum 'C50 H62 Co2 N7 O15.5'
_chemical_formula_weight 1126.93
_chemical_name_systematic
; 
 ? 
;
_space_group_IT_number 14
_symmetry_cell_setting monoclinic
_symmetry_space_group_name_Hall '-P 2yn'
_symmetry_space_group_name_H-M 'P 1 21/n 1'
_atom_sites_solution_hydrogens geom
_atom_sites_solution_primary direct
_atom_sites_solution_secondary difmap
_audit_creation_method SHELXL
_cell_angle_alpha 90.00
_cell_angle_beta 102.7790(10)
_cell_angle_gamma 90.00
_cell_formula_units_Z 4
_cell_length_a 18.0846(4)
_cell_length_b 12.3862(3)
_cell_length_c 25.9939(5)
_cell_measurement_temperature 293(2)
_cell_volume 5678.4(2)
_computing_structure_refinement 'SHELXL-93 (Sheldrick, 1993)'
_computing_structure_solution 'SHELXS-86 (Sheldrick, 1990)'
_diffrn_ambient_temperature 293(2)
_diffrn_radiation_monochromator graphite
_diffrn_radiation_source 'fine-focus sealed tube'
_diffrn_radiation_type MoK\a
_diffrn_radiation_wavelength 0.71073
_diffrn_reflns_av_R_equivalents 0.0271
_diffrn_reflns_av_sigmaI/netI 0.0306
_diffrn_reflns_limit_h_max 24
_diffrn_reflns_limit_h_min -17
_diffrn_reflns_limit_k_max 16
_diffrn_reflns_limit_k_min -16
_diffrn_reflns_limit_l_max 32
_diffrn_reflns_limit_l_min -33
_diffrn_reflns_number 23083
_diffrn_reflns_theta_max 22.50
_diffrn_reflns_theta_min 1.25
_exptl_absorpt_coefficient_mu 0.653
_exptl_crystal_density_diffrn 1.318
_exptl_crystal_F_000 2356
_refine_diff_density_max 0.747
_refine_diff_density_min -0.638
_refine_diff_density_rms 0.086
_refine_ls_extinction_method none
_refine_ls_goodness_of_fit_all 1.095
_refine_ls_goodness_of_fit_obs 1.149
_refine_ls_matrix_type full
_refine_ls_number_parameters 685
_refine_ls_number_reflns 7252
_refine_ls_number_restraints 4
_refine_ls_restrained_S_all 1.146
_refine_ls_restrained_S_obs 1.151
_refine_ls_R_factor_all 0.0599
_refine_ls_R_factor_obs 0.0462
_refine_ls_shift/esd_max -0.236
_refine_ls_shift/esd_mean 0.006
_refine_ls_structure_factor_coef Fsqd
_refine_ls_weighting_details 'w=1/[\s^2^(Fo^2^)+(0.0779P)^2^+9.8278P] where P=(Fo^2^+2Fc^2^)/3'
_refine_ls_weighting_scheme calc
_refine_ls_wR_factor_all 0.1517
_refine_ls_wR_factor_obs 0.1381
_reflns_number_observed 6195
_reflns_number_total 7407
_reflns_observed_criterion >2sigma(I)
_cod_data_source_file ja972524d_4.cif
_cod_data_source_block compound4
_cod_depositor_comments
;
The following automatic conversions were performed:

'_refine_ls_weighting_scheme' value 'calc
w=1/[\s^2^(Fo^2^)+(0.0779P)^2^+9.8278P] where P=(Fo^2^+2Fc^2^)/3' was
changed to 'calc'. New tag '_refine_ls_weighting_details' was
created. The value of the new tag was set to
'w=1/[\s^2^(Fo^2^)+(0.0779P)^2^+9.8278P] where P=(Fo^2^+2Fc^2^)/3'.

Automatic conversion script
Id: cif_fix_values 3143 2015-03-26 13:38:13Z robertas 
;
_cod_original_formula_sum 'C50 H62 Co2 N7 O15.50'
_cod_database_code 4116658

loop_
_symmetry_equiv_pos_as_xyz
'x, y, z'
'-x+1/2, y+1/2, -z+1/2'
'-x, -y, -z'
'x-1/2, -y-1/2, z-1/2'

loop_
_atom_site_aniso_label
_atom_site_aniso_U_11
_atom_site_aniso_U_22
_atom_site_aniso_U_33
_atom_site_aniso_U_23
_atom_site_aniso_U_13
_atom_site_aniso_U_12
Co1 0.0284(3) 0.0232(3) 0.0239(3) 0.0006(2) 0.0094(2) -0.0002(2)
Co2 0.0276(3) 0.0236(3) 0.0251(3) 0.0032(2) 0.0071(2) 0.0005(2)
O101 0.035(2) 0.036(2) 0.027(2) 0.0016(13) 0.0094(13) -0.0096(14)
O102 0.030(2) 0.030(2) 0.022(2) -0.0024(12) 0.0062(12) -0.0005(13)
O103 0.073(2) 0.033(2) 0.035(2) -0.0005(15) 0.026(2) -0.010(2)
O104 0.042(2) 0.035(2) 0.037(2) -0.0011(14) 0.0188(15) 0.0017(14)
O201 0.045(2) 0.024(2) 0.023(2) 0.0002(12) 0.0107(13) 0.0040(13)
O202 0.027(2) 0.026(2) 0.028(2) -0.0010(13) 0.0068(13) -0.0008(13)
O203 0.040(2) 0.043(2) 0.036(2) 0.0094(15) 0.0108(15) -0.0005(15)
O204 0.027(2) 0.055(2) 0.035(2) -0.002(2) 0.0095(14) -0.004(2)
N101 0.030(2) 0.025(2) 0.022(2) -0.0006(15) 0.0056(15) -0.002(2)
N201 0.024(2) 0.022(2) 0.029(2) -0.0014(15) 0.0059(15) -0.0008(15)
C101 0.031(2) 0.019(2) 0.027(2) 0.003(2) 0.007(2) 0.002(2)
C102 0.042(3) 0.027(2) 0.026(2) 0.004(2) 0.006(2) -0.002(2)
C103 0.026(2) 0.031(2) 0.031(3) 0.002(2) 0.003(2) 0.000(2)
C104 0.050(3) 0.025(2) 0.043(3) -0.008(2) 0.009(2) 0.001(2)
C105 0.073(4) 0.044(3) 0.024(2) -0.005(2) 0.003(2) 0.003(3)
C106 0.040(3) 0.051(3) 0.063(3) 0.000(3) 0.013(3) -0.015(2)
C107 0.037(2) 0.022(2) 0.027(2) -0.004(2) 0.008(2) -0.003(2)
C108 0.040(3) 0.032(2) 0.026(2) -0.007(2) 0.009(2) -0.005(2)
C109 0.046(3) 0.031(2) 0.024(2) -0.005(2) 0.003(2) -0.004(2)
C110 0.034(3) 0.037(3) 0.038(3) -0.006(2) -0.002(2) -0.003(2)
C111 0.032(2) 0.029(2) 0.038(3) -0.003(2) 0.006(2) -0.009(2)
C112 0.040(3) 0.025(2) 0.032(2) -0.005(2) 0.009(2) -0.011(2)
C201 0.022(2) 0.021(2) 0.027(2) -0.001(2) 0.004(2) 0.007(2)
C202 0.026(2) 0.027(2) 0.029(2) -0.003(2) 0.007(2) 0.005(2)
C203 0.034(2) 0.017(2) 0.038(3) 0.003(2) 0.011(2) 0.002(2)
C204 0.027(2) 0.044(3) 0.043(3) 0.002(2) 0.003(2) 0.006(2)
C205 0.047(3) 0.059(3) 0.036(3) -0.019(2) 0.009(2) 0.007(3)
C206 0.049(3) 0.043(3) 0.074(4) 0.010(3) 0.012(3) -0.019(3)
C207 0.023(2) 0.031(2) 0.026(2) -0.001(2) 0.002(2) -0.001(2)
C208 0.028(2) 0.035(2) 0.024(2) -0.005(2) 0.001(2) -0.002(2)
C209 0.030(2) 0.035(3) 0.030(2) -0.013(2) 0.007(2) -0.002(2)
C210 0.033(3) 0.026(2) 0.051(3) -0.009(2) 0.001(2) -0.001(2)
C211 0.028(2) 0.026(2) 0.045(3) 0.002(2) 0.009(2) -0.008(2)
C212 0.022(2) 0.038(3) 0.038(3) -0.004(2) 0.006(2) -0.006(2)
C301 0.027(2) 0.023(2) 0.026(2) 0.004(2) 0.006(2) 0.006(2)
C302 0.031(2) 0.024(2) 0.024(2) 0.001(2) 0.009(2) 0.000(2)
C303 0.035(3) 0.038(3) 0.027(2) 0.002(2) 0.001(2) 0.002(2)
C304 0.037(3) 0.030(3) 0.036(3) 0.004(2) 0.002(2) 0.012(2)
C305 0.034(3) 0.027(2) 0.033(2) 0.001(2) 0.009(2) 0.003(2)
C306 0.023(2) 0.026(2) 0.024(2) -0.001(2) 0.005(2) 0.000(2)
C307 0.049(3) 0.048(3) 0.048(3) -0.002(3) -0.015(3) 0.008(3)
C308 0.049(3) 0.026(2) 0.057(3) -0.003(2) 0.005(2) 0.007(2)
N1 0.032(2) 0.043(2) 0.035(2) 0.006(2) 0.011(2) 0.008(2)
O1 0.037(2) 0.036(2) 0.035(2) -0.0049(14) 0.0075(15) 0.0027(14)
O2 0.037(2) 0.086(3) 0.061(2) 0.006(2) 0.017(2) 0.022(2)
O3 0.038(2) 0.045(2) 0.034(2) -0.006(2) 0.0064(14) -0.0036(15)
N2 0.040(2) 0.034(2) 0.034(2) 0.009(2) 0.012(2) 0.013(2)
O4 0.036(2) 0.024(2) 0.037(2) 0.0035(13) 0.0100(14) 0.0043(13)
O5 0.079(3) 0.041(2) 0.068(2) 0.010(2) 0.048(2) 0.028(2)
O6 0.048(2) 0.028(2) 0.045(2) 0.0055(14) 0.020(2) 0.0025(15)
N3 0.031(2) 0.026(2) 0.027(2) 0.002(2) 0.011(2) 0.001(2)
C1 0.042(3) 0.028(2) 0.031(3) -0.001(2) 0.012(2) 0.000(2)
C2 0.046(3) 0.035(3) 0.027(2) 0.004(2) 0.011(2) 0.010(2)
C3 0.046(3) 0.031(3) 0.036(3) 0.011(2) 0.018(2) 0.009(2)
C4 0.041(3) 0.028(2) 0.045(3) 0.009(2) 0.013(2) -0.001(2)
C5 0.035(3) 0.034(3) 0.031(2) 0.001(2) 0.008(2) 0.000(2)
N4 0.035(2) 0.036(2) 0.031(2) 0.009(2) 0.007(2) 0.001(2)
C6 0.044(3) 0.061(3) 0.041(3) 0.011(3) 0.007(2) 0.017(3)
C7 0.065(4) 0.097(5) 0.055(4) 0.011(4) 0.002(3) 0.041(4)
C8 0.076(5) 0.121(6) 0.044(4) 0.014(4) -0.010(3) 0.037(4)
C9 0.068(4) 0.088(5) 0.033(3) 0.002(3) 0.002(3) 0.020(3)
C10 0.045(3) 0.051(3) 0.031(3) 0.008(2) 0.005(2) 0.006(2)
N5 0.028(2) 0.037(2) 0.029(2) 0.007(2) 0.007(2) 0.002(2)
C11 0.038(3) 0.041(3) 0.045(3) 0.010(2) 0.014(2) -0.001(2)
C12 0.052(3) 0.049(3) 0.051(3) 0.011(3) 0.021(3) -0.010(3)
C13 0.042(3) 0.072(4) 0.042(3) -0.005(3) 0.022(2) -0.017(3)
C14 0.031(3) 0.080(4) 0.040(3) 0.000(3) 0.015(2) 0.003(3)
C15 0.040(3) 0.049(3) 0.033(3) 0.009(2) 0.013(2) 0.005(2)

loop_
_atom_site_label
_atom_site_type_symbol
_atom_site_fract_x
_atom_site_fract_y
_atom_site_fract_z
_atom_site_U_iso_or_equiv
_atom_site_thermal_displace_type
_atom_site_occupancy
_atom_site_calc_flag
_atom_site_refinement_flags
Co1 Co 0.08515(3) 0.20326(4) 0.63081(2) 0.0246(2) Uani 1 d .
Co2 Co 0.00709(3) 0.08304(4) 0.73381(2) 0.0252(2) Uani 1 d .
O101 O -0.0119(2) 0.1310(2) 0.59638(11) 0.0322(7) Uani 1 d .
O102 O -0.0696(2) 0.0983(2) 0.66211(10) 0.0273(7) Uani 1 d .
O103 O -0.1385(2) 0.3072(3) 0.52000(12) 0.0452(9) Uani 1 d .
O104 O -0.2544(2) 0.2019(2) 0.64902(12) 0.0367(7) Uani 1 d .
O201 O 0.0758(2) 0.3062(2) 0.68786(11) 0.0301(7) Uani 1 d .
O202 O 0.02603(15) 0.2421(2) 0.75358(10) 0.0270(7) Uani 1 d .
O203 O 0.0217(2) 0.5567(3) 0.64419(12) 0.0394(8) Uani 1 d .
O204 O -0.0948(2) 0.4480(3) 0.77235(12) 0.0385(8) Uani 1 d .
N101 N -0.1950(2) 0.2519(3) 0.58472(12) 0.0258(8) Uani 1 d .
N201 N -0.0345(2) 0.5005(3) 0.70878(13) 0.0251(8) Uani 1 d .
C101 C -0.0631(2) 0.0885(3) 0.6153(2) 0.0253(9) Uani 1 d .
C102 C -0.1737(3) 0.2369(4) 0.5362(2) 0.0320(10) Uani 1 d .
C103 C -0.2360(2) 0.1780(3) 0.6083(2) 0.0298(10) Uani 1 d .
C104 C -0.0707(3) -0.0952(3) 0.5826(2) 0.0394(11) Uani 1 d .
H10A H -0.0603(15) -0.1207(14) 0.6183(3) 0.059 Uiso 1 calc R
H10B H -0.0238(8) -0.0818(7) 0.5722(12) 0.059 Uiso 1 calc R
H10C H -0.0992(8) -0.1488(8) 0.5598(9) 0.059 Uiso 1 calc R
C105 C -0.2124(3) 0.1575(4) 0.4466(2) 0.0483(13) Uani 1 d .
H10D H -0.2294(19) 0.0932(8) 0.4269(2) 0.072 Uiso 1 calc R
H10E H -0.1663(6) 0.1823(26) 0.4381(3) 0.072 Uiso 1 calc R
H10F H -0.2505(14) 0.2125(20) 0.4379(3) 0.072 Uiso 1 calc R
C106 C -0.3275(3) 0.0260(4) 0.5955(2) 0.0511(13) Uani 1 d .
H10G H -0.3174(7) 0.0150(28) 0.6330(3) 0.077 Uiso 1 calc R
H10H H -0.3416(12) -0.0413(15) 0.5778(11) 0.077 Uiso 1 calc R
H10I H -0.3682(6) 0.0769(14) 0.5854(13) 0.077 Uiso 1 calc R
C107 C -0.1173(2) 0.0108(3) 0.5784(2) 0.0285(10) Uani 1 d .
C108 C -0.1347(3) 0.0479(4) 0.5207(2) 0.0323(10) Uani 1 d .
H10J H -0.1488(3) -0.0149(4) 0.4984(2) 0.039 Uiso 1 calc R
H10K H -0.0887(3) 0.0773(4) 0.5129(2) 0.039 Uiso 1 calc R
C109 C -0.1980(3) 0.1328(4) 0.5057(2) 0.0343(10) Uani 1 d .
C110 C -0.2697(3) 0.0898(4) 0.5209(2) 0.0380(11) Uani 1 d .
H11A H -0.3104(3) 0.1416(4) 0.5104(2) 0.046 Uiso 1 calc R
H11B H -0.2850(3) 0.0228(4) 0.5023(2) 0.046 Uiso 1 calc R
C111 C -0.2563(2) 0.0700(3) 0.5801(2) 0.0334(10) Uani 1 d .
C112 C -0.1911(2) -0.0119(3) 0.5971(2) 0.0320(10) Uani 1 d .
H11C H -0.2096(2) -0.0825(3) 0.5842(2) 0.038 Uiso 1 calc R
H11E H -0.1787(2) -0.0154(3) 0.6353(2) 0.038 Uiso 1 calc R
C201 C 0.0686(2) 0.3056(3) 0.7349(2) 0.0236(9) Uani 1 d .
C202 C -0.0381(2) 0.4860(3) 0.7618(2) 0.0274(10) Uani 1 d .
C203 C 0.0281(2) 0.5437(3) 0.6911(2) 0.0290(10) Uani 1 d .
C204 C 0.1890(2) 0.3064(4) 0.7981(2) 0.0390(11) Uani 1 d .
H20A H 0.2113(11) 0.2794(20) 0.7704(2) 0.058 Uiso 1 calc R
H20B H 0.1714(4) 0.2470(14) 0.8159(10) 0.058 Uiso 1 calc R
H20C H 0.2262(8) 0.3466(7) 0.8227(9) 0.058 Uiso 1 calc R
C205 C 0.0042(3) 0.5569(4) 0.8531(2) 0.0475(13) Uani 1 d .
H20D H -0.0201(17) 0.4979(9) 0.8666(8) 0.071 Uiso 1 calc R
H20E H -0.0310(15) 0.6155(18) 0.8439(3) 0.071 Uiso 1 calc R
H20F H 0.0470(4) 0.5806(26) 0.8795(5) 0.071 Uiso 1 calc R
C206 C 0.1397(3) 0.6653(4) 0.7111(2) 0.0554(15) Uani 1 d .
H20G H 0.1801(14) 0.6918(21) 0.7387(4) 0.083 Uiso 1 calc R
H20H H 0.1050(6) 0.7230(14) 0.6984(14) 0.083 Uiso 1 calc R
H20I H 0.1604(18) 0.6380(9) 0.6827(10) 0.083 Uiso 1 calc R
C207 C 0.1212(2) 0.3810(3) 0.7742(2) 0.0275(9) Uani 1 d .
C208 C 0.0848(2) 0.4220(3) 0.8185(2) 0.0293(10) Uani 1 d .
H20J H 0.1248(2) 0.4418(3) 0.8484(2) 0.035 Uiso 1 calc R
H20K H 0.0565(2) 0.3632(3) 0.8296(2) 0.035 Uiso 1 calc R
C209 C 0.0312(2) 0.5197(4) 0.8037(2) 0.0318(10) Uani 1 d .
C210 C 0.0721(3) 0.6108(4) 0.7824(2) 0.0378(11) Uani 1 d .
H21A H 0.1160(3) 0.6329(4) 0.8091(2) 0.045 Uiso 1 calc R
H21B H 0.0385(3) 0.6724(4) 0.7740(2) 0.045 Uiso 1 calc R
C211 C 0.0975(2) 0.5739(3) 0.7330(2) 0.0330(10) Uani 1 d .
C212 C 0.1513(2) 0.4760(4) 0.7473(2) 0.0328(10) Uani 1 d .
H21C H 0.1641(2) 0.4498(4) 0.7152(2) 0.039 Uiso 1 calc R
H21D H 0.1978(2) 0.5011(4) 0.7704(2) 0.039 Uiso 1 calc R
C301 C -0.1155(2) 0.3772(3) 0.6468(2) 0.0254(9) Uani 1 d .
H30A H -0.0803(2) 0.3223(3) 0.6572(2) 0.030 Uiso 1 calc R
C302 C -0.1810(2) 0.3582(3) 0.6091(2) 0.0258(9) Uani 1 d .
C303 C -0.2342(3) 0.4394(4) 0.5929(2) 0.0342(11) Uani 1 d .
C304 C -0.2187(3) 0.5409(4) 0.6151(2) 0.0352(11) Uani 1 d .
H30B H -0.2534(3) 0.5962(4) 0.6041(2) 0.042 Uiso 1 calc R
C305 C -0.1535(2) 0.5632(3) 0.6530(2) 0.0309(10) Uani 1 d .
C306 C -0.1029(2) 0.4784(3) 0.66886(15) 0.0246(9) Uani 1 d .
C307 C -0.3072(3) 0.4177(4) 0.5531(2) 0.0523(14) Uani 1 d .
H30C H -0.3083(3) 0.3437(4) 0.5420(2) 0.078 Uiso 0.50 calc PR
H30D H -0.3101(3) 0.4640(4) 0.5231(2) 0.078 Uiso 0.50 calc PR
H30E H -0.3495(3) 0.4316(4) 0.5689(2) 0.078 Uiso 0.50 calc PR
H30F H -0.3370(3) 0.4825(4) 0.5473(2) 0.078 Uiso 0.50 calc PR
H30G H -0.3351(3) 0.3621(4) 0.5662(2) 0.078 Uiso 0.50 calc PR
H30H H -0.2958(3) 0.3946(4) 0.5204(2) 0.078 Uiso 0.50 calc PR
C308 C -0.1384(3) 0.6754(4) 0.6760(2) 0.0449(12) Uani 1 d .
H30I H -0.0910(3) 0.6759(4) 0.7014(2) 0.067 Uiso 0.50 calc PR
H30J H -0.1785(3) 0.6958(4) 0.6928(2) 0.067 Uiso 0.50 calc PR
H30K H -0.1362(3) 0.7257(4) 0.6483(2) 0.067 Uiso 0.50 calc PR
H30L H -0.1795(3) 0.7223(4) 0.6602(2) 0.067 Uiso 0.50 calc PR
H30M H -0.0920(3) 0.7025(4) 0.6689(2) 0.067 Uiso 0.50 calc PR
H30N H -0.1343(3) 0.6726(4) 0.7134(2) 0.067 Uiso 0.50 calc PR
N1 N 0.2156(2) 0.1432(3) 0.61681(15) 0.0361(9) Uani 1 d .
O1 O 0.1540(2) 0.1077(2) 0.58904(12) 0.0358(7) Uani 1 d .
O2 O 0.2774(2) 0.1117(3) 0.61049(15) 0.0604(10) Uani 1 d .
O3 O 0.2099(2) 0.2133(3) 0.65149(12) 0.0391(8) Uani 1 d .
N2 N 0.0927(2) -0.0263(3) 0.68441(14) 0.0351(9) Uani 1 d .
O4 O 0.0996(2) 0.0766(2) 0.69364(11) 0.0317(7) Uani 1 d .
O5 O 0.1311(2) -0.0743(3) 0.65929(15) 0.0577(10) Uani 1 d .
O6 O 0.0429(2) -0.0723(2) 0.70472(12) 0.0387(8) Uani 1 d .
N3 N 0.0760(2) 0.3170(3) 0.57014(13) 0.0276(8) Uani 1 d .
C1 C 0.0453(3) 0.2889(4) 0.5202(2) 0.0332(11) Uani 1 d .
H1A H 0.0216(3) 0.2221(4) 0.5140(2) 0.040 Uiso 1 calc R
C2 C 0.0471(3) 0.3548(4) 0.4776(2) 0.0358(11) Uani 1 d .
H2A H 0.0253(3) 0.3324(4) 0.4435(2) 0.043 Uiso 1 calc R
C3 C 0.0819(3) 0.4544(4) 0.4865(2) 0.0361(11) Uani 1 d .
H3A H 0.0846(3) 0.4999(4) 0.4585(2) 0.043 Uiso 1 calc R
C4 C 0.1123(3) 0.4850(4) 0.5374(2) 0.0373(11) Uani 1 d .
H4A H 0.1353(3) 0.5521(4) 0.5446(2) 0.045 Uiso 1 calc R
C5 C 0.1083(2) 0.4149(4) 0.5781(2) 0.0332(11) Uani 1 d .
H5A H 0.1290(2) 0.4366(4) 0.6125(2) 0.040 Uiso 1 calc R
N4 N 0.0809(2) 0.0439(3) 0.80931(14) 0.0339(9) Uani 1 d .
C6 C 0.1385(3) -0.0267(4) 0.8167(2) 0.0488(13) Uani 1 d .
H6A H 0.1462(3) -0.0654(4) 0.7877(2) 0.059 Uiso 1 calc R
C7 C 0.1860(4) -0.0448(6) 0.8639(2) 0.074(2) Uani 1 d .
H7A H 0.2245(4) -0.0959(6) 0.8673(2) 0.089 Uiso 1 calc R
C8 C 0.1765(4) 0.0135(6) 0.9065(2) 0.084(2) Uani 1 d .
H8A H 0.2090(4) 0.0039(6) 0.9393(2) 0.101 Uiso 1 calc R
C9 C 0.1183(3) 0.0863(5) 0.9001(2) 0.065(2) Uani 1 d .
H9A H 0.1108(3) 0.1268(5) 0.9286(2) 0.077 Uiso 1 calc R
C10 C 0.0713(3) 0.0993(4) 0.8514(2) 0.0428(12) Uani 1 d .
H10L H 0.0313(3) 0.1481(4) 0.8476(2) 0.051 Uiso 1 calc R
N5 N -0.0865(2) 0.0241(3) 0.76157(13) 0.0311(8) Uani 1 d .
C11 C -0.0833(3) -0.0700(4) 0.7872(2) 0.0404(12) Uani 1 d .
H11D H -0.0361(3) -0.1022(4) 0.7989(2) 0.049 Uiso 1 calc R
C12 C -0.1461(3) -0.1222(4) 0.7973(2) 0.0493(13) Uani 1 d .
H12A H -0.1411(3) -0.1877(4) 0.8153(2) 0.059 Uiso 1 calc R
C13 C -0.2161(3) -0.0755(5) 0.7803(2) 0.0501(14) Uani 1 d .
H13A H -0.2594(3) -0.1087(5) 0.7865(2) 0.060 Uiso 1 calc R
C14 C -0.2208(3) 0.0216(5) 0.7537(2) 0.0491(14) Uani 1 d .
H14A H -0.2676(3) 0.0547(5) 0.7416(2) 0.059 Uiso 1 calc R
C15 C -0.1554(3) 0.0689(4) 0.7455(2) 0.0398(12) Uani 1 d .
H15A H -0.1592(3) 0.1348(4) 0.7280(2) 0.048 Uiso 1 calc R
O1S O 0.4259(4) 0.2154(6) 0.3534(3) 0.139(2) Uiso 1 d .
C1S C 0.3572(6) 0.2602(8) 0.3570(4) 0.119(3) Uiso 1 d .
C2S C 0.2587(5) 0.2671(7) 0.5033(3) 0.026(2) Uiso 0.50 d P
C3S C 0.3384(6) 0.2521(9) 0.5243(4) 0.049(3) Uiso 0.50 d P
O2SA O 0.3773(15) 0.2707(24) 0.4897(11) 0.094(8) Uiso 0.20 d PD
C4SA C 0.4628(21) 0.2558(53) 0.5037(19) 0.125(20) Uiso 0.20 d PD
C5SA C 0.5098(27) 0.2043(39) 0.4664(19) 0.118(15) Uiso 0.20 d PD
O2SB O 0.3793(6) 0.3291(10) 0.5052(5) 0.046(3) Uiso 0.30 d PD
C4SB C 0.4555(19) 0.3410(38) 0.5481(16) 0.078(13) Uiso 0.15 d PD
C5SB C 0.4897(36) 0.4224(48) 0.5158(24) 0.122(21) Uiso 0.15 d PD
C4SC C 0.4606(18) 0.3233(27) 0.5179(14) 0.038(8) Uiso 0.15 d P
C5SC C 0.4944(31) 0.2275(41) 0.5045(18) 0.070(12) Uiso 0.15 d P

loop_
_atom_type_symbol
_atom_type_description
_atom_type_scat_dispersion_real
_atom_type_scat_dispersion_imag
_atom_type_scat_source
C C 0.0033 0.0016 'International Tables Vol C Tables 4.2.6.8 and 6.1.1.4'
H H 0.0000 0.0000 'International Tables Vol C Tables 4.2.6.8 and 6.1.1.4'
N N 0.0061 0.0033 'International Tables Vol C Tables 4.2.6.8 and 6.1.1.4'
O O 0.0106 0.0060 'International Tables Vol C Tables 4.2.6.8 and 6.1.1.4'
Co Co 0.3494 0.9721 'International Tables Vol C Tables 4.2.6.8 and 6.1.1.4'

loop_
_geom_angle_atom_site_label_1
_geom_angle_atom_site_label_2
_geom_angle_atom_site_label_3
_geom_angle
O201 Co1 O101 114.21(12)
O201 Co1 N3 97.16(12)
O101 Co1 N3 92.82(13)
O201 Co1 O1 150.78(12)
O101 Co1 O1 94.33(12)
N3 Co1 O1 87.06(12)
O201 Co1 O3 91.89(12)
O101 Co1 O3 152.28(12)
N3 Co1 O3 92.96(12)
O1 Co1 O3 58.95(11)
O201 Co1 O4 85.45(11)
O101 Co1 O4 87.83(11)
N3 Co1 O4 176.77(12)
O1 Co1 O4 89.74(11)
O3 Co1 O4 85.03(11)
O201 Co1 Co2 66.45(8)
O101 Co1 Co2 72.46(8)
N3 Co1 Co2 148.98(9)
O1 Co1 Co2 120.42(8)
O3 Co1 Co2 112.90(8)
O4 Co1 Co2 34.09(7)
O202 Co2 O102 100.37(11)
O202 Co2 N5 110.46(13)
O102 Co2 N5 84.89(12)
O202 Co2 O4 93.00(11)
O102 Co2 O4 90.27(11)
N5 Co2 O4 156.53(13)
O202 Co2 N4 87.28(13)
O102 Co2 N4 171.77(13)
N5 Co2 N4 89.60(13)
O4 Co2 N4 92.38(12)
O202 Co2 O6 151.25(11)
O102 Co2 O6 87.71(11)
N5 Co2 O6 97.65(13)
O4 Co2 O6 59.15(11)
N4 Co2 O6 86.96(13)
O202 Co2 Co1 73.62(8)
O102 Co2 Co1 65.76(8)
N5 Co2 Co1 150.46(9)
O4 Co2 Co1 35.48(7)
N4 Co2 Co1 119.95(10)
O6 Co2 Co1 85.04(8)
C101 O101 Co1 131.5(3)
C101 O102 Co2 132.5(3)
C201 O201 Co1 139.9(3)
C201 O202 Co2 125.7(2)
C103 N101 C102 125.5(3)
C103 N101 C302 117.1(3)
C102 N101 C302 116.9(3)
C202 N201 C203 125.4(3)
C202 N201 C306 117.3(3)
C203 N201 C306 117.0(3)
O102 C101 O101 125.2(4)
O102 C101 C107 118.6(3)
O101 C101 C107 116.0(4)
O103 C102 N101 119.0(4)
O103 C102 C109 122.8(4)
N101 C102 C109 118.1(4)
O104 C103 N101 119.7(4)
O104 C103 C111 123.2(4)
N101 C103 C111 117.1(4)
C108 C107 C112 110.9(4)
C108 C107 C101 112.7(3)
C112 C107 C101 113.0(3)
C108 C107 C104 108.3(3)
C112 C107 C104 108.5(3)
C101 C107 C104 102.9(3)
C107 C108 C109 115.7(3)
C102 C109 C105 108.5(4)
C102 C109 C110 108.8(4)
C105 C109 C110 111.3(4)
C102 C109 C108 109.5(4)
C105 C109 C108 110.0(4)
C110 C109 C108 108.7(4)
C111 C110 C109 111.3(4)
C110 C111 C106 111.5(4)
C110 C111 C103 108.1(4)
C106 C111 C103 108.2(4)
C110 C111 C112 109.5(4)
C106 C111 C112 109.0(4)
C103 C111 C112 110.5(3)
C111 C112 C107 116.7(4)
O201 C201 O202 125.2(4)
O201 C201 C207 117.2(4)
O202 C201 C207 117.3(3)
O204 C202 N201 119.7(4)
O204 C202 C209 123.2(4)
N201 C202 C209 117.1(4)
O203 C203 N201 118.1(4)
O203 C203 C211 124.7(4)
N201 C203 C211 117.1(4)
C212 C207 C208 110.1(3)
C212 C207 C201 113.1(3)
C208 C207 C201 113.1(3)
C212 C207 C204 108.2(3)
C208 C207 C204 109.2(3)
C201 C207 C204 102.8(3)
C207 C208 C209 115.1(3)
C210 C209 C202 109.4(4)
C210 C209 C205 110.5(4)
C202 C209 C205 108.3(4)
C210 C209 C208 110.0(3)
C202 C209 C208 109.5(3)
C205 C209 C208 109.0(4)
C209 C210 C211 110.2(3)
C203 C211 C210 108.8(4)
C203 C211 C206 108.5(4)
C210 C211 C206 110.8(4)
C203 C211 C212 110.9(3)
C210 C211 C212 108.7(4)
C206 C211 C212 109.2(4)
C207 C212 C211 116.5(3)
C306 C301 C302 119.2(4)
C301 C302 C303 121.3(4)
C301 C302 N101 120.1(4)
C303 C302 N101 118.6(4)
C304 C303 C302 117.8(4)
C304 C303 C307 120.9(4)
C302 C303 C307 121.3(4)
C303 C304 C305 122.6(4)
C304 C305 C306 117.3(4)
C304 C305 C308 120.9(4)
C306 C305 C308 121.8(4)
C301 C306 C305 121.7(4)
C301 C306 N201 120.3(3)
C305 C306 N201 117.9(4)
O2 N1 O1 121.7(4)
O2 N1 O3 122.1(4)
O1 N1 O3 116.2(3)
N1 O1 Co1 93.2(2)
N1 O3 Co1 91.6(2)
O5 N2 O6 123.1(4)
O5 N2 O4 122.6(4)
O6 N2 O4 114.2(3)
N2 O4 Co2 94.1(2)
N2 O4 Co1 124.2(2)
Co2 O4 Co1 110.42(12)
N2 O6 Co2 92.3(2)
C1 N3 C5 117.2(4)
C1 N3 Co1 120.1(3)
C5 N3 Co1 122.3(3)
N3 C1 C2 123.0(4)
C3 C2 C1 119.0(4)
C4 C3 C2 118.6(4)
C3 C4 C5 119.2(4)
N3 C5 C4 123.0(4)
C10 N4 C6 117.1(4)
C10 N4 Co2 117.4(3)
C6 N4 Co2 125.3(3)
N4 C6 C7 123.8(5)
C6 C7 C8 118.7(6)
C7 C8 C9 118.9(5)
C8 C9 C10 119.6(6)
N4 C10 C9 122.0(5)
C11 N5 C15 116.6(4)
C11 N5 Co2 121.5(3)
C15 N5 Co2 120.6(3)
N5 C11 C12 123.8(5)
C13 C12 C11 118.6(5)
C12 C13 C14 118.7(5)
C15 C14 C13 119.2(5)
N5 C15 C14 123.0(5)
O2SA C3S O2SB 36.2(13)
O2SA C3S C2S 111.9(14)
O2SB C3S C2S 110.6(9)
O2SB O2SA C3S 77.7(24)
O2SB O2SA C4SA 93.3(34)
C3S O2SA C4SA 120.0(27)
O2SB O2SA C4SC 60.1(23)
C3S O2SA C4SC 110.4(22)
C4SA O2SA C4SC 33.3(22)
C5SC C4SA C4SC 125.4(94)
C5SC C4SA O2SA 153.0(99)
C4SC C4SA O2SA 81.6(37)
C5SC C4SA C5SA 39.1(57)
C4SC C4SA C5SA 134.5(60)
O2SA C4SA C5SA 124.5(40)
C5SC C4SA C4SB 122.2(77)
C4SC C4SA C4SB 24.0(31)
O2SA C4SA C4SB 81.3(26)
C5SA C4SA C4SB 150.1(42)
C5SC C4SA O2SB 176.8(85)
C4SC C4SA O2SB 53.9(29)
O2SA C4SA O2SB 27.7(13)
C5SA C4SA O2SB 144.0(39)
C4SB C4SA O2SB 55.6(19)
C5SC C5SA C4SA 22.0(33)
O2SA O2SB C3S 66.1(22)
O2SA O2SB C4SC 90.1(26)
C3S O2SB C4SC 119.4(16)
O2SA O2SB C4SB 111.4(29)
C3S O2SB C4SB 105.5(18)
C4SC O2SB C4SB 31.9(18)
O2SA O2SB C4SA 59.0(25)
C3S O2SB C4SA 100.6(22)
C4SC O2SB C4SA 31.1(19)
C4SB O2SB C4SA 56.4(24)
C4SC C4SB C5SB 61.1(43)
C4SC C4SB O2SB 64.8(29)
C5SB C4SB O2SB 94.0(33)
C4SC C4SB C4SA 26.4(38)
C5SB C4SB C4SA 86.0(43)
O2SB C4SB C4SA 68.0(22)
C4SC C4SB C5SC 34.2(36)
C5SB C4SB C5SC 85.3(37)
O2SB C4SB C5SC 84.1(25)
C4SA C4SB C5SC 16.2(21)
C4SC C5SB C4SB 33.2(21)
C4SB C4SC C4SA 129.6(65)
C4SB C4SC C5SB 85.7(42)
C4SA C4SC C5SB 139.8(57)
C4SB C4SC C5SC 126.3(50)
C4SA C4SC C5SC 22.6(36)
C5SB C4SC C5SC 124.3(42)
C4SB C4SC O2SB 83.3(32)
C4SA C4SC O2SB 95.0(35)
C5SB C4SC O2SB 109.6(37)
C5SC C4SC O2SB 117.5(33)
C4SB C4SC O2SA 103.8(37)
C4SA C4SC O2SA 65.2(29)
C5SB C4SC O2SA 131.9(39)
C5SC C4SC O2SA 87.8(31)
O2SB C4SC O2SA 29.9(11)
C4SA C5SC C5SA 118.9(80)
C4SA C5SC C4SC 32.0(64)
C5SA C5SC C4SC 129.5(50)
C4SA C5SC C4SB 41.6(62)
C5SA C5SC C4SB 148.7(49)
C4SC C5SC C4SB 19.5(18)

loop_
_geom_bond_atom_site_label_1
_geom_bond_atom_site_label_2
_geom_bond_distance
Co1 O201 1.991(3)
Co1 O101 1.996(3)
Co1 N3 2.094(3)
Co1 O1 2.174(3)
Co1 O3 2.204(3)
Co1 O4 2.238(3)
Co1 Co2 3.6128(7)
Co2 O202 2.046(3)
Co2 O102 2.072(3)
Co2 N5 2.111(3)
Co2 O4 2.161(3)
Co2 N4 2.170(4)
Co2 O6 2.216(3)
O101 C101 1.256(5)
O102 C101 1.254(5)
O103 C102 1.208(5)
O104 C103 1.213(5)
O201 C201 1.258(5)
O202 C201 1.270(5)
O203 C203 1.211(5)
O204 C202 1.213(5)
N101 C103 1.403(5)
N101 C102 1.410(5)
N101 C302 1.458(5)
N201 C202 1.407(5)
N201 C203 1.417(5)
N201 C306 1.454(5)
C101 C107 1.547(6)
C102 C109 1.527(6)
C103 C111 1.531(6)
C104 C107 1.551(6)
C105 C109 1.531(6)
C106 C111 1.530(6)
C107 C108 1.532(6)
C107 C112 1.545(6)
C108 C109 1.539(6)
C109 C110 1.532(7)
C110 C111 1.523(6)
C111 C112 1.544(6)
C201 C207 1.546(6)
C202 C209 1.526(6)
C203 C211 1.514(6)
C204 C207 1.551(6)
C205 C209 1.540(6)
C206 C211 1.542(6)
C207 C212 1.528(6)
C207 C208 1.534(6)
C208 C209 1.544(6)
C209 C210 1.520(6)
C210 C211 1.528(6)
C211 C212 1.547(6)
C301 C306 1.376(6)
C301 C302 1.381(6)
C302 C303 1.392(6)
C303 C304 1.386(6)
C303 C307 1.509(6)
C304 C305 1.388(6)
C305 C306 1.394(6)
C305 C308 1.513(6)
N1 O2 1.227(5)
N1 O1 1.266(5)
N1 O3 1.272(5)
N2 O5 1.209(5)
N2 O6 1.275(5)
N2 O4 1.298(5)
N3 C1 1.340(5)
N3 C5 1.342(6)
C1 C2 1.383(6)
C2 C3 1.381(7)
C3 C4 1.371(7)
C4 C5 1.380(6)
N4 C10 1.336(6)
N4 C6 1.341(6)
C6 C7 1.353(7)
C7 C8 1.363(9)
C8 C9 1.367(8)
C9 C10 1.369(7)
N5 C11 1.339(6)
N5 C15 1.345(6)
C11 C12 1.382(7)
C12 C13 1.372(7)
C13 C14 1.380(7)
C14 C15 1.379(7)
O1S C1S 1.383(11)
C2S C3S 1.434(13)
C3S O2SA 1.28(3)
C3S O2SB 1.37(2)
O2SA O2SB 0.82(3)
O2SA C4SA 1.52(3)
O2SA C4SC 1.66(4)
C4SA C5SC 0.67(6)
C4SA C4SC 0.92(6)
C4SA C5SA 1.56(3)
C4SA C4SB 1.59(7)
C4SA O2SB 1.77(4)
C5SA C5SC 1.13(6)
O2SB C4SC 1.44(3)
O2SB C4SB 1.58(3)
C4SB C4SC 0.84(5)
C4SB C5SB 1.53(3)
C4SB C5SC 2.03(7)
C5SB C4SC 1.34(6)
C4SC C5SC 1.41(7)
